data_2242171
loop_
_publ_author_name
'Swift, Hannah'
'Carrig, Molly W.'
'Oshin, Kayode D.'
'Vinokur, Anastasiya I.'
'Desper, John A.'
'Levy, Christopher J.'

_publ_section_title
;
 Crystal structure of
 ({(1<i>R</i>,2<i>R</i>)-<i>N</i>,<i>N</i>'-bis[(quinolin-2-yl)methyl]cyclohexane-1,2-diamine}chloridoiron(III))-\m-oxido-[trichloridoferrate(III)]
 chloroform monosolvate
;
_journal_coeditor_code HB7682
_journal_issue 7
_journal_name_full 'Acta Crystallographica Section E'
_journal_page_first 936
_journal_page_last 940
_journal_paper_doi 10.1107/S2056989017007952
_journal_volume 73
_journal_year 2017
_chemical_formula_iupac '[Fe2 Cl4 O (C26 H28 N4)], C H1 Cl3'
_chemical_formula_moiety 'C26 H28 Cl4 Fe2 N4 O, C H1 Cl3'
_chemical_formula_sum 'C27 H29 Cl7 Fe2 N4 O'
_chemical_formula_weight 785.39
_chemical_name_systematic
;({(1<i>R</i>,2<i>R</i>)-<i>N</i>^1^,<i>N</i>^2^-Bis[(quinolin-2-yl)methyl]cyclohexane-1,2-diamine}chloridoiron(III))-\m-oxido-[trichloridoferrate(III)]
chloroform monosolvate
;
_space_group_crystal_system orthorhombic
_space_group_IT_number 19
_space_group_name_Hall 'P 2ac 2ab'
_space_group_name_H-M_alt 'P 21 21 21'
_symmetry_space_group_name_Hall 'P 2ac 2ab'
_symmetry_space_group_name_H-M 'P 21 21 21'
_atom_sites_solution_hydrogens mixed
_atom_sites_solution_primary dual
_audit_creation_method
;
Olex2 1.2
(compiled 2017.01.04 svn.r3372 for OlexSys, GUI svn.r5292)
;
_cell_angle_alpha 90
_cell_angle_beta 90
_cell_angle_gamma 90
_cell_formula_units_Z 4
_cell_length_a 10.3489(6)
_cell_length_b 14.3664(8)
_cell_length_c 21.4619(13)
_cell_measurement_reflns_used 9981
_cell_measurement_temperature 120(2)
_cell_measurement_theta_max 30.806
_cell_measurement_theta_min 2.735
_cell_volume 3190.9(3)
_computing_cell_refinement
;
SAINT (Bruker, 2016)
;
_computing_data_collection
;
APEX2 (Bruker, 2016)
;
_computing_data_reduction
;
SAINT (Bruker, 2016)
;
_computing_molecular_graphics
;
<i>OLEX2</i> (Dolomanov <i>et al.</i>,  2009)
;
_computing_publication_material
;
<i>OLEX2</i> (Dolomanov <i>et al.</i>,  2009)
;
_computing_structure_refinement
;
SHELXL2014 (Sheldrick, 2015b)
;
_computing_structure_solution
;
SHELXT (Sheldrick, 2015a)
;
_diffrn_ambient_temperature 119.99
_diffrn_measured_fraction_theta_full 0.997
_diffrn_measured_fraction_theta_max 0.990
_diffrn_measurement_device_type 'Bruker APEXII CCD'
_diffrn_measurement_method '\f and \w scans'
_diffrn_radiation_type MoK\a
_diffrn_radiation_wavelength 0.71073
_diffrn_reflns_av_R_equivalents 0.0645
_diffrn_reflns_limit_h_max 15
_diffrn_reflns_limit_h_min -14
_diffrn_reflns_limit_k_max 20
_diffrn_reflns_limit_k_min -20
_diffrn_reflns_limit_l_max 31
_diffrn_reflns_limit_l_min -30
_diffrn_reflns_number 79886
_diffrn_reflns_theta_full 25.000
_diffrn_reflns_theta_max 31.545
_diffrn_reflns_theta_min 2.369
_diffrn_standards_number 0
_exptl_absorpt_coefficient_mu 1.525
_exptl_absorpt_correction_T_max 0.7462
_exptl_absorpt_correction_T_min 0.6576
_exptl_absorpt_correction_type multi-scan
_exptl_absorpt_process_details
;
(SADABS; Bruker, 2016)
;
_exptl_crystal_colour brown
_exptl_crystal_density_diffrn 1.635
_exptl_crystal_description prism
_exptl_crystal_F_000 1592
_exptl_crystal_size_max 0.26
_exptl_crystal_size_mid 0.22
_exptl_crystal_size_min 0.14
_refine_diff_density_max 0.673
_refine_diff_density_min -0.524
_refine_ls_abs_structure_details
;
Refined as an inversion twin
;
_refine_ls_abs_structure_Flack 0.000(14)
_refine_ls_extinction_method none
_refine_ls_goodness_of_fit_ref 1.050
_refine_ls_hydrogen_treatment mixed
_refine_ls_matrix_type full
_refine_ls_number_parameters 413
_refine_ls_number_reflns 10537
_refine_ls_number_restraints 37
_refine_ls_restrained_S_all 1.070
_refine_ls_R_factor_all 0.0502
_refine_ls_R_factor_gt 0.0369
_refine_ls_shift/su_max 0.001
_refine_ls_shift/su_mean 0.000
_refine_ls_structure_factor_coef Fsqd
_refine_ls_weighting_details 'w=1/[\s^2^(Fo^2^)+(0.0361P)^2^+0.5065P] where P=(Fo^2^+2Fc^2^)/3'
_refine_ls_weighting_scheme calc
_refine_ls_wR_factor_gt 0.0768
_refine_ls_wR_factor_ref 0.0816
_reflns_number_gt 8808
_reflns_number_total 10537
_reflns_threshold_expression 'I > 2\s(I)'
_cod_data_source_file hb7682sup1.cif
_cod_data_source_block I
_cod_database_code 2242171
_shelx_space_group_comment
;
The symmetry employed for this shelxl refinement is uniquely defined
by the following loop, which should always be used as a source of
symmetry information in preference to the above space-group names.
They are only intended as comments.
;
_shelx_estimated_absorpt_t_min 0.693
_shelx_estimated_absorpt_t_max 0.815

loop_
_space_group_symop_operation_xyz
'x, y, z'
'-x+1/2, -y, z+1/2'
'-x, y+1/2, -z+1/2'
'x+1/2, -y+1/2, -z'

loop_
_atom_site_type_symbol
_atom_site_label
_atom_site_fract_x
_atom_site_fract_y
_atom_site_fract_z
_atom_site_U_iso_or_equiv
_atom_site_adp_type
_atom_site_calc_flag
_atom_site_occupancy
_atom_site_disorder_assembly
_atom_site_disorder_group
Fe Fe1 0.24940(4) 0.34973(3) 0.86909(2) 0.02294(9) Uani d 1 . .
Fe Fe2 0.37047(4) 0.32209(3) 0.72075(2) 0.02735(10) Uani d 1 . .
Cl Cl1 0.15040(7) 0.38505(5) 0.96507(4) 0.03021(16) Uani d 1 . .
Cl Cl2 0.24573(9) 0.28798(6) 0.63979(4) 0.04158(19) Uani d 1 . .
Cl Cl3 0.54491(9) 0.23071(7) 0.72381(7) 0.0617(3) Uani d 1 . .
Cl Cl4 0.43247(8) 0.47130(5) 0.71335(4) 0.03348(16) Uani d 1 . .
O O1 0.28867(19) 0.30834(14) 0.79183(10) 0.0295(5) Uani d 1 . .
N N1 0.2138(2) 0.19951(16) 0.89191(12) 0.0257(5) Uani d 1 . .
N N2 0.4247(2) 0.30306(17) 0.91515(12) 0.0276(5) Uani d 1 . .
H H2 0.4088 0.3066 0.9611 0.033 Uiso calc 1 . .
N N3 0.3688(2) 0.47300(16) 0.86772(13) 0.0244(5) Uani d 1 . .
H H3 0.397(3) 0.472(2) 0.8331(18) 0.029 Uiso d 1 . .
N N4 0.1286(2) 0.46258(17) 0.82871(12) 0.0259(5) Uani d 1 . .
C C1 0.0979(3) 0.1519(2) 0.88928(14) 0.0279(6) Uani d 1 . .
C C2 -0.0189(3) 0.2008(2) 0.88477(17) 0.0357(7) Uani d 1 . .
H H2A -0.0188 0.2669 0.8860 0.043 Uiso calc 1 . .
C C3 -0.1336(3) 0.1535(3) 0.8786(2) 0.0474(9) Uani d 1 . .
H H3A -0.2119 0.1875 0.8746 0.057 Uiso calc 1 . .
C C4 -0.1369(4) 0.0557(3) 0.8781(2) 0.0492(10) Uani d 1 . .
H H4 -0.2167 0.0239 0.8733 0.059 Uiso calc 1 . .
C C5 -0.0246(4) 0.0067(2) 0.88457(17) 0.0415(9) Uani d 1 . .
H H5 -0.0269 -0.0594 0.8849 0.050 Uiso calc 1 . .
C C6 0.0945(3) 0.0530(2) 0.89077(15) 0.0319(7) Uani d 1 . .
C C7 0.2130(4) 0.0055(2) 0.89797(15) 0.0339(7) Uani d 1 . .
H H7 0.2143 -0.0606 0.8990 0.041 Uiso calc 1 . .
C C8 0.3249(3) 0.0539(2) 0.90334(15) 0.0318(7) Uani d 1 . .
H H8 0.4042 0.0221 0.9101 0.038 Uiso calc 1 . .
C C9 0.3225(3) 0.1519(2) 0.89887(14) 0.0273(6) Uani d 1 . .
C C10 0.4472(3) 0.2049(2) 0.89977(17) 0.0320(7) Uani d 1 . .
H H10A 0.5061 0.1770 0.9310 0.038 Uiso calc 1 . .
H H10B 0.4892 0.2004 0.8584 0.038 Uiso calc 1 . .
C C11 0.5348(3) 0.3655(2) 0.90109(15) 0.0266(6) Uani d 1 . .
H H11 0.5616 0.3551 0.8569 0.032 Uiso calc 1 . .
C C12 0.6531(3) 0.3515(2) 0.94307(15) 0.0314(6) Uani d 1 . .
H H12A 0.6286 0.3619 0.9871 0.038 Uiso calc 1 . .
H H12B 0.6848 0.2867 0.9390 0.038 Uiso calc 1 . .
C C13 0.7603(3) 0.4192(2) 0.92475(16) 0.0367(7) Uani d 1 . .
H H13A 0.7889 0.4058 0.8817 0.044 Uiso calc 1 . .
H H13B 0.8353 0.4106 0.9528 0.044 Uiso calc 1 . .
C C14 0.7134(3) 0.5200(3) 0.92877(16) 0.0369(8) Uani d 1 . .
H H14A 0.6956 0.5360 0.9728 0.044 Uiso calc 1 . .
H H14B 0.7822 0.5622 0.9135 0.044 Uiso calc 1 . .
C C15 0.5912(3) 0.5347(2) 0.89019(16) 0.0316(7) Uani d 1 . .
H H15A 0.5587 0.5988 0.8970 0.038 Uiso calc 1 . .
H H15B 0.6123 0.5281 0.8454 0.038 Uiso calc 1 . .
C C16 0.4860(3) 0.4654(2) 0.90736(14) 0.0260(6) Uani d 1 . .
H H16 0.4605 0.4762 0.9517 0.031 Uiso calc 1 . .
C C17 0.2910(3) 0.5562(2) 0.87921(16) 0.0296(6) Uani d 1 . .
H H17A 0.3375 0.6120 0.8641 0.036 Uiso calc 1 . .
H H17B 0.2756 0.5634 0.9245 0.036 Uiso calc 1 . .
C C18 0.1644(3) 0.5469(2) 0.84567(15) 0.0288(6) Uani d 1 . .
C C19 0.0884(3) 0.6267(2) 0.83377(17) 0.0374(8) Uani d 1 . .
H H19 0.1182 0.6866 0.8458 0.045 Uiso calc 1 . .
C C20 -0.0278(4) 0.6169(2) 0.80486(17) 0.0390(8) Uani d 1 . .
H H20 -0.0808 0.6699 0.7977 0.047 Uiso calc 1 . .
C C21 -0.0696(3) 0.5276(2) 0.78549(15) 0.0327(7) Uani d 1 . .
C C22 -0.1905(3) 0.5116(3) 0.75714(16) 0.0400(9) Uani d 1 . .
H H22 -0.2471 0.5624 0.7494 0.048 Uiso calc 1 . .
C C23 -0.2267(3) 0.4237(3) 0.74077(16) 0.0420(9) Uani d 1 . .
H H23 -0.3098 0.4132 0.7233 0.050 Uiso calc 1 . .
C C24 -0.1422(3) 0.3490(3) 0.74965(16) 0.0398(8) Uani d 1 . .
H H24 -0.1675 0.2883 0.7370 0.048 Uiso calc 1 . .
C C25 -0.0227(3) 0.3622(2) 0.77650(16) 0.0327(7) Uani d 1 . .
H H 0.0349 0.3112 0.7811 0.039 Uiso calc 1 . .
C C26 0.0136(3) 0.4510(2) 0.79695(14) 0.0276(6) Uani d 1 . .
Cl Cl5 0.04556(12) 0.59674(7) 1.00240(6) 0.0613(3) Uani d 1 . .
Cl Cl6 0.0633(4) 0.79088(18) 0.97904(15) 0.0776(11) Uani d 0.544(3) A 1
Cl Cl6A -0.0063(4) 0.7908(4) 0.9720(2) 0.0927(17) Uani d 0.456(3) A 2
Cl Cl7 -0.1718(2) 0.71764(14) 1.04018(13) 0.0676(7) Uani d 0.544(3) A 1
Cl Cl7A -0.0951(2) 0.70539(15) 1.08266(12) 0.0531(7) Uani d 0.456(3) A 2
C C27 -0.0048(11) 0.7090(7) 1.0301(6) 0.046(4) Uani d 0.544(3) A 1
H H27 0.0360 0.7186 1.0718 0.055 Uiso calc 0.544(3) A 1
C C27A 0.030(2) 0.7114(11) 1.0304(9) 0.027(5) Uani d 0.241(4) A 2
H H27A 0.1111 0.7305 1.0522 0.032 Uiso calc 0.241(4) A 2
C C27B -0.0529(16) 0.6944(8) 1.0038(7) 0.042(5) Uani d 0.215(4) A 3
H H27B -0.1340 0.6761 0.9816 0.050 Uiso calc 0.215(4) A 3

loop_
_atom_site_aniso_label
_atom_site_aniso_U_11
_atom_site_aniso_U_22
_atom_site_aniso_U_33
_atom_site_aniso_U_12
_atom_site_aniso_U_13
_atom_site_aniso_U_23
Fe1 0.02119(17) 0.02163(17) 0.0260(2) 0.00049(15) 0.00144(18) 0.00237(15)
Fe2 0.0243(2) 0.0275(2) 0.0302(2) 0.00048(16) 0.00332(18) -0.00318(17)
Cl1 0.0337(4) 0.0278(3) 0.0291(4) 0.0003(3) 0.0073(3) 0.0025(3)
Cl2 0.0377(4) 0.0501(5) 0.0369(4) -0.0118(4) -0.0030(4) -0.0031(3)
Cl3 0.0351(4) 0.0454(5) 0.1045(9) 0.0137(4) 0.0018(5) -0.0252(6)
Cl4 0.0340(4) 0.0311(3) 0.0354(4) -0.0051(3) 0.0032(3) 0.0020(3)
O1 0.0321(11) 0.0242(10) 0.0323(12) 0.0011(8) 0.0013(9) 0.0037(8)
N1 0.0286(12) 0.0220(11) 0.0265(13) 0.0005(9) 0.0003(10) 0.0022(9)
N2 0.0271(12) 0.0298(13) 0.0260(13) -0.0001(10) -0.0009(10) 0.0025(10)
N3 0.0245(12) 0.0255(11) 0.0231(12) -0.0012(9) 0.0020(11) 0.0015(10)
N4 0.0223(12) 0.0284(12) 0.0271(13) 0.0042(10) 0.0030(10) 0.0029(10)
C1 0.0326(15) 0.0273(14) 0.0237(14) -0.0049(11) 0.0017(12) 0.0018(11)
C2 0.0304(16) 0.0346(16) 0.042(2) -0.0018(12) 0.0051(14) -0.0025(14)
C3 0.0321(17) 0.048(2) 0.062(3) -0.0058(15) 0.0095(17) -0.0116(19)
C4 0.0396(19) 0.048(2) 0.060(3) -0.0161(16) 0.0080(19) -0.0117(18)
C5 0.056(2) 0.0312(16) 0.038(2) -0.0146(15) 0.0046(17) -0.0048(14)
C6 0.0449(19) 0.0266(14) 0.0242(15) -0.0042(12) 0.0031(14) -0.0008(12)
C7 0.054(2) 0.0233(14) 0.0246(15) 0.0014(13) 0.0005(14) 0.0018(12)
C8 0.0449(19) 0.0279(14) 0.0225(15) 0.0067(12) -0.0027(13) 0.0009(12)
C9 0.0332(15) 0.0276(13) 0.0210(14) 0.0043(12) -0.0020(12) 0.0028(11)
C10 0.0294(15) 0.0298(15) 0.0368(18) 0.0054(12) -0.0052(14) 0.0021(13)
C11 0.0205(13) 0.0353(15) 0.0240(15) -0.0015(11) -0.0002(11) -0.0001(12)
C12 0.0264(14) 0.0416(16) 0.0261(15) 0.0003(13) 0.0003(12) -0.0006(13)
C13 0.0272(15) 0.054(2) 0.0284(16) -0.0016(15) -0.0033(14) 0.0001(14)
C14 0.0324(16) 0.053(2) 0.0256(16) -0.0133(14) -0.0024(13) -0.0007(14)
C15 0.0283(15) 0.0386(16) 0.0277(16) -0.0086(12) 0.0020(13) -0.0011(13)
C16 0.0247(14) 0.0310(14) 0.0223(15) -0.0041(11) 0.0006(11) 0.0011(11)
C17 0.0318(15) 0.0230(13) 0.0339(18) -0.0018(11) 0.0038(13) 0.0010(12)
C18 0.0319(15) 0.0270(14) 0.0275(16) 0.0040(11) 0.0070(13) 0.0058(11)
C19 0.047(2) 0.0276(16) 0.0380(19) 0.0091(13) 0.0060(16) 0.0046(13)
C20 0.044(2) 0.0367(17) 0.0366(19) 0.0175(15) 0.0084(15) 0.0111(14)
C21 0.0302(15) 0.0430(17) 0.0250(16) 0.0113(13) 0.0077(13) 0.0096(14)
C22 0.0293(16) 0.065(2) 0.0262(17) 0.0171(16) 0.0047(13) 0.0148(16)
C23 0.0234(17) 0.074(3) 0.0284(17) 0.0031(15) -0.0004(13) 0.0066(17)
C24 0.0303(16) 0.057(2) 0.0321(18) -0.0008(16) 0.0002(14) -0.0039(15)
C25 0.0257(14) 0.0415(17) 0.0308(17) 0.0046(12) 0.0004(13) -0.0028(14)
C26 0.0237(14) 0.0374(15) 0.0216(15) 0.0060(11) 0.0036(11) 0.0046(12)
Cl5 0.0708(7) 0.0439(5) 0.0691(7) -0.0069(5) 0.0295(6) 0.0027(5)
Cl6 0.143(3) 0.0404(12) 0.0489(14) -0.0417(17) 0.011(2) 0.0081(10)
Cl6A 0.096(3) 0.122(3) 0.060(2) 0.051(3) 0.010(2) 0.042(2)
Cl7 0.0658(13) 0.0416(10) 0.0953(19) 0.0037(9) -0.0259(13) -0.0139(10)
Cl7A 0.0577(14) 0.0441(11) 0.0573(15) -0.0032(9) 0.0153(11) -0.0198(10)
C27 0.059(9) 0.043(5) 0.036(6) -0.033(5) -0.012(5) 0.001(4)
C27A 0.023(9) 0.038(10) 0.019(9) -0.011(6) -0.010(6) 0.000(7)
C27B 0.025(8) 0.027(8) 0.073(15) -0.010(6) -0.002(8) -0.012(8)

loop_
_atom_type_symbol
_atom_type_description
_atom_type_scat_dispersion_real
_atom_type_scat_dispersion_imag
_atom_type_scat_source
C C 0.0033 0.0016 'International Tables Vol C Tables 4.2.6.8 and 6.1.1.4'
H H 0.0000 0.0000 'International Tables Vol C Tables 4.2.6.8 and 6.1.1.4'
Cl Cl 0.1484 0.1585 'International Tables Vol C Tables 4.2.6.8 and 6.1.1.4'
Fe Fe 0.3463 0.8444 'International Tables Vol C Tables 4.2.6.8 and 6.1.1.4'
N N 0.0061 0.0033 'International Tables Vol C Tables 4.2.6.8 and 6.1.1.4'
O O 0.0106 0.0060 'International Tables Vol C Tables 4.2.6.8 and 6.1.1.4'

loop_
_geom_angle_atom_site_label_1
_geom_angle_atom_site_label_2
_geom_angle_atom_site_label_3
_geom_angle
O1 Fe1 Cl1 166.06(7)
O1 Fe1 N1 85.45(9)
O1 Fe1 N2 97.36(10)
O1 Fe1 N3 97.40(10)
O1 Fe1 N4 90.50(9)
N1 Fe1 Cl1 86.84(7)
N2 Fe1 Cl1 91.81(7)
N2 Fe1 N1 74.96(9)
N2 Fe1 N4 150.72(10)
N3 Fe1 Cl1 94.82(7)
N3 Fe1 N1 152.34(9)
N3 Fe1 N2 77.39(9)
N3 Fe1 N4 73.64(9)
N4 Fe1 Cl1 86.52(7)
N4 Fe1 N1 133.98(9)
Cl2 Fe2 Cl3 111.31(4)
Cl2 Fe2 Cl4 108.78(4)
Cl3 Fe2 Cl4 109.42(4)
O1 Fe2 Cl2 112.02(8)
O1 Fe2 Cl3 107.35(8)
O1 Fe2 Cl4 107.87(7)
Fe2 O1 Fe1 150.26(13)
C1 N1 Fe1 127.54(19)
C9 N1 Fe1 112.45(19)
C9 N1 C1 119.1(3)
Fe1 N2 H2 107.2
C10 N2 Fe1 109.10(19)
C10 N2 H2 107.2
C10 N2 C11 114.5(2)
C11 N2 Fe1 111.27(18)
C11 N2 H2 107.2
Fe1 N3 H3 102(3)
C16 N3 Fe1 113.52(17)
C16 N3 H3 104(3)
C17 N3 Fe1 110.66(17)
C17 N3 H3 112(3)
C17 N3 C16 114.4(2)
C18 N4 Fe1 113.9(2)
C18 N4 C26 119.3(3)
C26 N4 Fe1 126.1(2)
N1 C1 C2 120.3(3)
N1 C1 C6 121.0(3)
C2 C1 C6 118.7(3)
C1 C2 H2A 119.8
C3 C2 C1 120.3(3)
C3 C2 H2A 119.8
C2 C3 H3A 119.5
C2 C3 C4 121.0(4)
C4 C3 H3A 119.5
C3 C4 H4 120.2
C5 C4 C3 119.6(3)
C5 C4 H4 120.2
C4 C5 H5 119.6
C4 C5 C6 120.8(3)
C6 C5 H5 119.6
C5 C6 C1 119.5(3)
C5 C6 C7 122.9(3)
C7 C6 C1 117.7(3)
C6 C7 H7 119.9
C8 C7 C6 120.2(3)
C8 C7 H7 119.9
C7 C8 H8 120.3
C7 C8 C9 119.4(3)
C9 C8 H8 120.3
N1 C9 C8 122.5(3)
N1 C9 C10 118.1(3)
C8 C9 C10 119.4(3)
N2 C10 C9 110.7(3)
N2 C10 H10A 109.5
N2 C10 H10B 109.5
C9 C10 H10A 109.5
C9 C10 H10B 109.5
H10A C10 H10B 108.1
N2 C11 H11 108.4
N2 C11 C12 114.5(2)
N2 C11 C16 107.3(2)
C12 C11 H11 108.4
C16 C11 H11 108.4
C16 C11 C12 109.6(3)
C11 C12 H12A 109.6
C11 C12 H12B 109.6
H12A C12 H12B 108.1
C13 C12 C11 110.2(3)
C13 C12 H12A 109.6
C13 C12 H12B 109.6
C12 C13 H13A 109.4
C12 C13 H13B 109.4
C12 C13 C14 111.0(3)
H13A C13 H13B 108.0
C14 C13 H13A 109.4
C14 C13 H13B 109.4
C13 C14 H14A 109.4
C13 C14 H14B 109.4
H14A C14 H14B 108.0
C15 C14 C13 111.3(3)
C15 C14 H14A 109.4
C15 C14 H14B 109.4
C14 C15 H15A 109.3
C14 C15 H15B 109.3
H15A C15 H15B 107.9
C16 C15 C14 111.8(3)
C16 C15 H15A 109.3
C16 C15 H15B 109.3
N3 C16 C11 106.8(2)
N3 C16 C15 113.4(2)
N3 C16 H16 108.5
C11 C16 H16 108.5
C15 C16 C11 111.0(3)
C15 C16 H16 108.5
N3 C17 H17A 109.9
N3 C17 H17B 109.9
N3 C17 C18 109.1(2)
H17A C17 H17B 108.3
C18 C17 H17A 109.9
C18 C17 H17B 109.9
N4 C18 C17 117.4(3)
N4 C18 C19 122.7(3)
C19 C18 C17 120.0(3)
C18 C19 H19 120.3
C20 C19 C18 119.3(3)
C20 C19 H19 120.3
C19 C20 H20 120.1
C19 C20 C21 119.8(3)
C21 C20 H20 120.1
C20 C21 C26 117.8(3)
C22 C21 C20 123.0(3)
C22 C21 C26 119.2(3)
C21 C22 H22 119.8
C23 C22 C21 120.4(3)
C23 C22 H22 119.8
C22 C23 H23 119.9
C22 C23 C24 120.3(3)
C24 C23 H23 119.9
C23 C24 H24 119.6
C25 C24 C23 120.9(4)
C25 C24 H24 119.6
C24 C25 H 120.1
C24 C25 C26 119.8(3)
C26 C25 H 120.1
N4 C26 C21 121.0(3)
N4 C26 C25 119.7(3)
C25 C26 C21 119.3(3)
C27B Cl5 C27A 35.2(10)
C27B Cl6A C27A 36.6(11)
C27A Cl7A C27B 35.5(11)
Cl5 C27 H27 107.3
Cl6 C27 Cl5 106.2(6)
Cl6 C27 H27 107.3
Cl7 C27 Cl5 113.1(7)
Cl7 C27 Cl6 115.3(7)
Cl7 C27 H27 107.3
Cl5 C27A H27A 109.9
Cl6A C27A Cl5 112.9(11)
Cl6A C27A H27A 109.9
Cl7A C27A Cl5 104.2(9)
Cl7A C27A Cl6A 110.0(11)
Cl7A C27A H27A 109.9
Cl5 C27B Cl7A 103.7(8)
Cl5 C27B H27B 105.9
Cl6A C27B Cl5 120.7(8)
Cl6A C27B Cl7A 113.8(8)
Cl6A C27B H27B 105.9
Cl7A C27B H27B 105.9

loop_
_geom_bond_atom_site_label_1
_geom_bond_atom_site_label_2
_geom_bond_distance
_geom_bond_publ_flag
Fe1 O1 1.808(2) y
Fe1 N1 2.243(2) y
Fe1 N2 2.172(3) y
Fe1 N3 2.159(2) y
Fe1 N4 2.223(2) y
Fe1 Cl1 2.3560(8) y
Fe2 O1 1.756(2) y
Fe2 Cl2 2.2194(9) y
Fe2 Cl3 2.2331(10) y
Fe2 Cl4 2.2432(9) y
N1 C1 1.382(4) ?
N1 C9 1.324(4) ?
N2 H2 1.0000 ?
N2 C10 1.467(4) ?
N2 C11 1.481(4) ?
N3 H3 0.80(4) ?
N3 C16 1.486(4) ?
N3 C17 1.462(4) ?
N4 C18 1.318(4) ?
N4 C26 1.381(4) ?
C1 C2 1.401(4) ?
C1 C6 1.422(4) ?
C2 H2A 0.9500 ?
C2 C3 1.374(5) ?
C3 H3A 0.9500 ?
C3 C4 1.405(5) ?
C4 H4 0.9500 ?
C4 C5 1.366(6) ?
C5 H5 0.9500 ?
C5 C6 1.407(5) ?
C6 C7 1.412(5) ?
C7 H7 0.9500 ?
C7 C8 1.355(5) ?
C8 H8 0.9500 ?
C8 C9 1.413(4) ?
C9 C10 1.498(4) ?
C10 H10A 0.9900 ?
C10 H10B 0.9900 ?
C11 H11 1.0000 ?
C11 C12 1.534(4) ?
C11 C16 1.527(4) ?
C12 H12A 0.9900 ?
C12 H12B 0.9900 ?
C12 C13 1.527(5) ?
C13 H13A 0.9900 ?
C13 H13B 0.9900 ?
C13 C14 1.530(5) ?
C14 H14A 0.9900 ?
C14 H14B 0.9900 ?
C14 C15 1.526(4) ?
C15 H15A 0.9900 ?
C15 H15B 0.9900 ?
C15 C16 1.521(4) ?
C16 H16 1.0000 ?
C17 H17A 0.9900 ?
C17 H17B 0.9900 ?
C17 C18 1.501(4) ?
C18 C19 1.414(4) ?
C19 H19 0.9500 ?
C19 C20 1.361(5) ?
C20 H20 0.9500 ?
C20 C21 1.417(5) ?
C21 C22 1.411(5) ?
C21 C26 1.418(4) ?
C22 H22 0.9500 ?
C22 C23 1.363(6) ?
C23 H23 0.9500 ?
C23 C24 1.398(5) ?
C24 H24 0.9500 ?
C24 C25 1.378(5) ?
C25 H 0.9500 ?
C25 C26 1.401(5) ?
Cl5 C27 1.796(11) ?
Cl5 C27A 1.761(17) ?
Cl5 C27B 1.733(13) ?
Cl6 C27 1.755(10) ?
Cl6A C27A 1.735(17) ?
Cl6A C27B 1.618(12) ?
Cl7 C27 1.746(11) ?
Cl7A C27A 1.716(17) ?
Cl7A C27B 1.755(15) ?
C27 H27 1.0000 ?
C27A H27A 1.0000 ?
C27B H27B 1.0000 ?

loop_
_geom_hbond_atom_site_label_D
_geom_hbond_atom_site_label_H
_geom_hbond_atom_site_label_A
_geom_hbond_site_symmetry_A
_geom_hbond_distance_DH
_geom_hbond_distance_HA
_geom_hbond_distance_DA
_geom_hbond_angle_DHA
N3 H3 Cl4 . 0.80(4) 2.60(4) 3.378(3) 167(3)
C27A H27A Cl2 2_565 1.00 2.41 3.30(2) 148.5

loop_
_geom_torsion_atom_site_label_1
_geom_torsion_atom_site_label_2
_geom_torsion_atom_site_label_3
_geom_torsion_atom_site_label_4
_geom_torsion
Fe1 N1 C1 C2 -14.7(4)
Fe1 N1 C1 C6 165.0(2)
Fe1 N1 C9 C8 -169.5(2)
Fe1 N1 C9 C10 8.4(3)
Fe1 N2 C10 C9 -39.2(3)
Fe1 N2 C11 C12 166.5(2)
Fe1 N2 C11 C16 44.6(3)
Fe1 N3 C16 C11 37.6(3)
Fe1 N3 C16 C15 160.1(2)
Fe1 N3 C17 C18 -39.6(3)
Fe1 N4 C18 C17 10.4(3)
Fe1 N4 C18 C19 -169.2(2)
Fe1 N4 C26 C21 165.7(2)
Fe1 N4 C26 C25 -13.3(4)
Cl1 Fe1 O1 Fe2 149.00(17)
Cl2 Fe2 O1 Fe1 -136.6(2)
Cl3 Fe2 O1 Fe1 100.9(2)
Cl4 Fe2 O1 Fe1 -16.9(3)
N1 Fe1 O1 Fe2 -154.4(3)
N1 C1 C2 C3 176.3(3)
N1 C1 C6 C5 -176.5(3)
N1 C1 C6 C7 2.9(5)
N1 C9 C10 N2 20.6(4)
N2 Fe1 O1 Fe2 -80.2(3)
N2 C11 C12 C13 -179.8(3)
N2 C11 C16 N3 -52.8(3)
N2 C11 C16 C15 -176.9(2)
N3 Fe1 O1 Fe2 -2.1(3)
N3 C17 C18 N4 19.0(4)
N3 C17 C18 C19 -161.3(3)
N4 Fe1 O1 Fe2 71.5(3)
N4 C18 C19 C20 1.4(5)
C1 N1 C9 C8 0.4(5)
C1 N1 C9 C10 178.3(3)
C1 C2 C3 C4 1.5(6)
C1 C6 C7 C8 0.2(5)
C2 C1 C6 C5 3.2(5)
C2 C1 C6 C7 -177.4(3)
C2 C3 C4 C5 0.8(6)
C3 C4 C5 C6 -1.0(6)
C4 C5 C6 C1 -1.0(5)
C4 C5 C6 C7 179.6(4)
C5 C6 C7 C8 179.6(3)
C6 C1 C2 C3 -3.4(5)
C6 C7 C8 C9 -2.8(5)
C7 C8 C9 N1 2.6(5)
C7 C8 C9 C10 -175.2(3)
C8 C9 C10 N2 -161.5(3)
C9 N1 C1 C2 177.1(3)
C9 N1 C1 C6 -3.2(4)
C10 N2 C11 C12 -69.3(4)
C10 N2 C11 C16 168.8(3)
C11 N2 C10 C9 -164.6(3)
C11 C12 C13 C14 57.7(4)
C12 C11 C16 N3 -177.7(2)
C12 C11 C16 C15 58.2(3)
C12 C13 C14 C15 -54.6(4)
C13 C14 C15 C16 53.5(4)
C14 C15 C16 N3 -175.9(3)
C14 C15 C16 C11 -55.7(4)
C16 N3 C17 C18 -169.4(2)
C16 C11 C12 C13 -59.2(3)
C17 N3 C16 C11 165.9(2)
C17 N3 C16 C15 -71.5(3)
C17 C18 C19 C20 -178.2(3)
C18 N4 C26 C21 -3.6(4)
C18 N4 C26 C25 177.4(3)
C18 C19 C20 C21 -1.8(5)
C19 C20 C21 C22 177.8(3)
C19 C20 C21 C26 -0.4(5)
C20 C21 C22 C23 -178.5(3)
C20 C21 C26 N4 3.2(4)
C20 C21 C26 C25 -177.8(3)
C21 C22 C23 C24 -2.6(5)
C22 C21 C26 N4 -175.2(3)
C22 C21 C26 C25 3.8(4)
C22 C23 C24 C25 1.8(5)
C23 C24 C25 C26 1.9(5)
C24 C25 C26 N4 174.4(3)
C24 C25 C26 C21 -4.6(5)
C26 N4 C18 C17 -179.1(3)
C26 N4 C18 C19 1.3(4)
C26 C21 C22 C23 -0.2(5)
C27A Cl5 C27B Cl6A 64.6(14)
C27A Cl5 C27B Cl7A -64.3(12)
C27A Cl6A C27B Cl5 -62.5(14)
C27A Cl6A C27B Cl7A 61.7(12)
C27A Cl7A C27B Cl5 66.9(12)
C27A Cl7A C27B Cl6A -66.1(12)
C27B Cl5 C27A Cl6A -51.8(12)
C27B Cl5 C27A Cl7A 67.5(14)
C27B Cl6A C27A Cl5 54.6(12)
C27B Cl6A C27A Cl7A -61.3(14)
C27B Cl7A C27A Cl5 -65.1(12)
C27B Cl7A C27A Cl6A 56.1(12)

_cod_database_fobs_code 2242171
